data_1526487
loop_
_publ_author_name
'Jeitschko, W.'
'Heumannskaemper, D.H.'
'Rodewald, U.C.'
'Schriewer-Poettgen, M.S.'

_publ_section_title
;
 Preparation and crystal structure of rare earth rhenates: the series Ln5
 Re2 O12 with Ln = Y, Gd-Lu, and the praseodymium rhenates Pr3 Re O8, Pr3
 Re2 O10 and Pr4 Re2 O11
;
_journal_name_full 'Zeitschrift fuer Anorganische und Allgemeine Chemie'
_journal_page_first 80
_journal_page_last 88
_journal_volume 626
_journal_year 2000
_chemical_formula_sum 'O8 Pr3 Re'
_chemical_name_systematic 'Pr3 (Re O8)'
_space_group_IT_number 14
_symmetry_space_group_name_Hall '-P 2ac'
_symmetry_space_group_name_H-M 'P 1 1 21/a'
_cell_angle_alpha 90
_cell_angle_beta 90
_cell_angle_gamma 110.46
_cell_formula_units_Z 4
_cell_length_a 14.96
_cell_length_b 7.476
_cell_length_c 6.116
_cell_volume 640.869
_citation_journal_id_ASTM ZAACAB
_cod_data_source_file Jeitschko_ZAACAB_2000_796.cif
_cod_data_source_block O8Pr3Re1
_cod_original_sg_symbol_Hall '-P 2ybc (z,x,y)'
_cod_original_formula_sum 'O8 Pr3 Re1'
_cod_database_code 1526487

loop_
_symmetry_equiv_pos_as_xyz
x,y,z
-x+1/2,-y,z+1/2
-x,-y,-z
x-1/2,y,-z-1/2

loop_
_atom_site_label
_atom_site_type_symbol
_atom_site_fract_x
_atom_site_fract_y
_atom_site_fract_z
_atom_site_occupancy
_atom_site_U_iso_or_equiv
O7 O-2 0.4049 0.2502 0.9628 1 0.0
Re1 Re+7 0.40928 0.18055 0.25614 1 0.0
O8 O-2 0.4765 0.0301 0.1984 1 0.0
O5 O-2 0.0906 0.8681 0.0527 1 0.0
O6 O-2 0.3322 0.3293 0.3432 1 0.0
Pr3 Pr+3 0.44616 0.66076 0.29237 1 0.0
Pr2 Pr+3 0.16655 0.10572 0.30625 1 0.0
O3 O-2 0.0164 0.4037 0.1986 1 0.0
O2 O-2 0.1605 0.3522 0.5251 1 0.0
Pr1 Pr+3 0.19986 0.59985 0.25805 1 0.0
O4 O-2 0.2926 0.9757 0.2068 1 0.0
O1 O-2 0.1735 0.3171 0.0244 1 0.0
